data_4132985
loop_
_publ_author_name
'Nurdin, Lucie'
'Spasyuk, Denis M.'
'Fairburn, Laura'
'Piers, Warren E.'
'Maron, Laurent'

_publ_section_title
;
 Oxygen-Oxygen Bond Cleavage and Formation in Co(II)-Mediated
 Stoichiometric O<sub>2</sub> Reduction via the Potential Intermediacy of
 a Co(IV) Oxyl Radical.
;
_journal_issue 47
_journal_name_full 'Journal of the American Chemical Society'
_journal_page_first 16094
_journal_page_last 16105
_journal_paper_doi 10.1021/jacs.8b07726
_journal_volume 140
_journal_year 2018
_chemical_formula_moiety 'C31 H31 B2 Co N9 O, C2 F6 N O4 S2'
_chemical_formula_sum 'C33 H31 B2 Co F6 N10 O5 S2'
_chemical_formula_weight 906.35
_space_group_crystal_system monoclinic
_space_group_IT_number 15
_space_group_name_Hall '-C 2yc'
_space_group_name_H-M_alt 'C 1 2/c 1'
_atom_sites_solution_hydrogens mixed
_audit_creation_method SHELXL-2014/6
_cell_angle_alpha 90
_cell_angle_beta 92.5560(10)
_cell_angle_gamma 90
_cell_formula_units_Z 8
_cell_length_a 17.3684(3)
_cell_length_b 32.2134(5)
_cell_length_c 17.9799(3)
_cell_measurement_reflns_used 9858
_cell_measurement_temperature 173(2)
_cell_measurement_theta_max 72.08
_cell_measurement_theta_min 2.74
_cell_volume 10049.7(3)
_computing_cell_refinement 'Bruker SAINT'
_computing_data_collection 'Bruker APEX2'
_computing_data_reduction 'Bruker SAINT'
_computing_molecular_graphics 'Bruker SHELXTL'
_computing_publication_material 'LinXTL v.  5.3.8'
_computing_structure_refinement 'SHELXL-97 (Sheldrick, 2008)'
_computing_structure_solution 'SHELXS-97 (Sheldrick, 2008)'
_diffrn_ambient_temperature 173(2)
_diffrn_measured_fraction_theta_full 0.999
_diffrn_measured_fraction_theta_max 0.999
_diffrn_measurement_device_type 'Bruker APEX-II CCD'
_diffrn_measurement_method '\f and \w scans'
_diffrn_radiation_type CuK\a
_diffrn_radiation_wavelength 1.54178
_diffrn_reflns_av_R_equivalents 0.0506
_diffrn_reflns_av_unetI/netI 0.0384
_diffrn_reflns_Laue_measured_fraction_full 0.999
_diffrn_reflns_Laue_measured_fraction_max 0.999
_diffrn_reflns_limit_h_max 20
_diffrn_reflns_limit_h_min -20
_diffrn_reflns_limit_k_max 38
_diffrn_reflns_limit_k_min -38
_diffrn_reflns_limit_l_max 21
_diffrn_reflns_limit_l_min -21
_diffrn_reflns_number 43036
_diffrn_reflns_point_group_measured_fraction_full 0.999
_diffrn_reflns_point_group_measured_fraction_max 0.999
_diffrn_reflns_theta_full 66.500
_diffrn_reflns_theta_max 66.498
_diffrn_reflns_theta_min 2.743
_exptl_absorpt_coefficient_mu 4.032
_exptl_absorpt_correction_T_max 0.7536
_exptl_absorpt_correction_T_min 0.6433
_exptl_absorpt_correction_type multi-scan
_exptl_absorpt_process_details 'Sadabs (Sheldrick, 1996)'
_exptl_crystal_colour Orange
_exptl_crystal_density_diffrn 1.198
_exptl_crystal_density_method 'not measured'
_exptl_crystal_description needle
_exptl_crystal_F_000 3696
_exptl_crystal_size_max 0.20
_exptl_crystal_size_mid 0.15
_exptl_crystal_size_min 0.10
_platon_squeeze_details
;
;
_refine_diff_density_max 0.344
_refine_diff_density_min -0.334
_refine_diff_density_rms 0.053
_refine_ls_extinction_method none
_refine_ls_goodness_of_fit_ref 0.976
_refine_ls_hydrogen_treatment mixed
_refine_ls_matrix_type full
_refine_ls_number_parameters 551
_refine_ls_number_reflns 8867
_refine_ls_number_restraints 593
_refine_ls_restrained_S_all 0.960
_refine_ls_R_factor_all 0.0510
_refine_ls_R_factor_gt 0.0434
_refine_ls_shift/su_max 0.001
_refine_ls_shift/su_mean 0.000
_refine_ls_structure_factor_coef Fsqd
_refine_ls_weighting_details 'w=1/[\s^2^(Fo^2^)+(0.0779P)^2^] where P=(Fo^2^+2Fc^2^)/3'
_refine_ls_weighting_scheme calc
_refine_ls_wR_factor_gt 0.1124
_refine_ls_wR_factor_ref 0.1161
_reflns_Friedel_coverage 0.000
_reflns_number_gt 7361
_reflns_number_total 8867
_reflns_threshold_expression 'I > 2\s(I)'
_cod_data_source_file ja8b07726_si_007.cif
_cod_data_source_block dslf146_0m_a
_cod_original_sg_symbol_H-M 'C 2/c'
_cod_database_code 4132985
_shelx_space_group_comment
;
The symmetry employed for this shelxl refinement is uniquely defined
by the following loop, which should always be used as a source of
symmetry information in preference to the above space-group names.
They are only intended as comments.
;
_shelx_estimated_absorpt_t_min 0.499
_shelx_estimated_absorpt_t_max 0.689
_shelxl_version_number 2014/6

loop_
_space_group_symop_operation_xyz
'x, y, z'
'-x, y, -z+1/2'
'x+1/2, y+1/2, z'
'-x+1/2, y+1/2, -z+1/2'
'-x, -y, -z'
'x, -y, z-1/2'
'-x+1/2, -y+1/2, -z'
'x+1/2, -y+1/2, z-1/2'

loop_
_atom_site_label
_atom_site_type_symbol
_atom_site_fract_x
_atom_site_fract_y
_atom_site_fract_z
_atom_site_U_iso_or_equiv
_atom_site_adp_type
_atom_site_occupancy
_atom_site_site_symmetry_order
_atom_site_calc_flag
_atom_site_refinement_flags_posn
_atom_site_refinement_flags_adp
_atom_site_refinement_flags_occupancy
_atom_site_disorder_assembly
_atom_site_disorder_group
B1 B 0.43468(16) 0.43411(8) 0.39051(13) 0.0319(5) Uani 1 1 d . U . . .
B2 B 0.64755(15) 0.32897(8) 0.46594(14) 0.0316(5) Uani 1 1 d . U . . .
C1 C 0.52597(13) 0.42424(7) 0.40414(10) 0.0289(4) Uani 1 1 d . U . . .
C2 C 0.58179(14) 0.45456(7) 0.39552(11) 0.0323(5) Uani 1 1 d . U . . .
H2 H 0.5665 0.4817 0.3803 0.039 Uiso 1 1 calc R U . . .
C3 C 0.65895(14) 0.44593(7) 0.40867(12) 0.0359(5) Uani 1 1 d . U . . .
H3 H 0.6968 0.4668 0.4024 0.043 Uiso 1 1 calc R U . . .
C4 C 0.68010(14) 0.40637(8) 0.43118(12) 0.0348(5) Uani 1 1 d . U . . .
H4 H 0.7330 0.3999 0.4406 0.042 Uiso 1 1 calc R U . . .
C5 C 0.62444(13) 0.37581(7) 0.44023(11) 0.0291(4) Uani 1 1 d . U . . .
C6 C 0.51140(16) 0.27026(8) 0.34992(14) 0.0425(6) Uani 1 1 d . U . . .
H6 H 0.4600 0.2648 0.3322 0.051 Uiso 1 1 calc R U . . .
C7 C 0.57392(18) 0.24553(9) 0.33697(15) 0.0490(6) Uani 1 1 d . U . . .
H7 H 0.5747 0.2208 0.3082 0.059 Uiso 1 1 calc R U . . .
C8 C 0.63439(16) 0.26408(8) 0.37430(14) 0.0429(6) Uani 1 1 d . U . . .
H8 H 0.6857 0.2539 0.3773 0.051 Uiso 1 1 calc R U . . .
C9 C 0.49668(14) 0.30776(8) 0.59404(12) 0.0340(5) Uani 1 1 d . U . . .
H9 H 0.4440 0.3078 0.6062 0.041 Uiso 1 1 calc R U . . .
C10 C 0.55561(15) 0.28935(8) 0.63617(13) 0.0395(5) Uani 1 1 d . U . . .
H10 H 0.5519 0.2749 0.6820 0.047 Uiso 1 1 calc R U . . .
C11 C 0.62022(14) 0.29626(7) 0.59798(13) 0.0356(5) Uani 1 1 d . U . . .
H11 H 0.6705 0.2868 0.6124 0.043 Uiso 1 1 calc R U . . .
C12 C 0.73911(14) 0.32467(8) 0.48093(14) 0.0371(5) Uani 1 1 d . U . . .
C13 C 0.77329(15) 0.33922(9) 0.54766(15) 0.0436(6) Uani 1 1 d . U . . .
H13 H 0.7409 0.3484 0.5856 0.052 Uiso 1 1 calc R U . . .
C14 C 0.85209(17) 0.34081(11) 0.56083(18) 0.0576(8) Uani 1 1 d . U . . .
H14 H 0.8724 0.3506 0.6075 0.069 Uiso 1 1 calc R U . . .
C15 C 0.90229(17) 0.32843(12) 0.50732(19) 0.0609(8) Uani 1 1 d . U . . .
C16 C 0.9888(2) 0.33014(18) 0.5228(3) 0.0980(16) Uani 1 1 d . U . . .
H16A H 1.0107 0.3525 0.4934 0.147 Uiso 1 1 calc R U . . .
H16B H 1.0118 0.3036 0.5091 0.147 Uiso 1 1 calc R U . . .
H16C H 0.9998 0.3355 0.5759 0.147 Uiso 1 1 calc R U . . .
C17 C 0.86984(17) 0.31497(10) 0.43990(19) 0.0572(7) Uani 1 1 d . U . . .
H17 H 0.9027 0.3069 0.4017 0.069 Uiso 1 1 calc R U . . .
C18 C 0.79045(16) 0.31298(9) 0.42648(16) 0.0458(6) Uani 1 1 d . U . . .
H18 H 0.7705 0.3035 0.3794 0.055 Uiso 1 1 calc R U . . .
C19 C 0.37464(15) 0.33745(8) 0.30074(12) 0.0371(5) Uani 1 1 d . U . . .
H19 H 0.3746 0.3080 0.2987 0.045 Uiso 1 1 calc R U . . .
C20 C 0.33127(16) 0.36291(9) 0.25403(13) 0.0440(6) Uani 1 1 d . U . . .
H20 H 0.2972 0.3549 0.2137 0.053 Uiso 1 1 calc R U . . .
C21 C 0.34787(15) 0.40236(8) 0.27828(13) 0.0403(5) Uani 1 1 d . U . . .
H21 H 0.3255 0.4270 0.2581 0.048 Uiso 1 1 calc R U . . .
C22 C 0.36561(16) 0.38037(9) 0.55221(15) 0.0456(6) Uani 1 1 d . U . . .
H22 H 0.3633 0.3564 0.5827 0.055 Uiso 1 1 calc R U . . .
C23 C 0.32364(18) 0.41597(10) 0.56164(16) 0.0558(7) Uani 1 1 d . U . . .
H23 H 0.2882 0.4214 0.5992 0.067 Uiso 1 1 calc R U . . .
C24 C 0.34387(16) 0.44209(9) 0.50528(14) 0.0451(6) Uani 1 1 d . U . . .
H24 H 0.3240 0.4692 0.4963 0.054 Uiso 1 1 calc R U . . .
C25 C 0.41925(14) 0.48098(7) 0.36398(13) 0.0355(5) Uani 1 1 d . U . . .
C26 C 0.41347(17) 0.49205(8) 0.28897(13) 0.0440(6) Uani 1 1 d . U . . .
H26 H 0.4158 0.4708 0.2526 0.053 Uiso 1 1 calc R U . . .
C27 C 0.4045(2) 0.53274(9) 0.26527(15) 0.0548(7) Uani 1 1 d . U . . .
H27 H 0.3993 0.5386 0.2135 0.066 Uiso 1 1 calc R U . . .
C28 C 0.4029(2) 0.56492(9) 0.31590(17) 0.0590(8) Uani 1 1 d . U . . .
C29A C 0.4062(18) 0.6103(4) 0.2905(11) 0.063(3) Uani 0.50(6) 1 d . U P A 1
H29A H 0.4045 0.6286 0.3340 0.094 Uiso 0.50(6) 1 calc R U P A 1
H29B H 0.4541 0.6151 0.2651 0.094 Uiso 0.50(6) 1 calc R U P A 1
H29C H 0.3620 0.6162 0.2563 0.094 Uiso 0.50(6) 1 calc R U P A 1
C29B C 0.377(2) 0.6084(5) 0.2911(12) 0.071(4) Uani 0.50(6) 1 d . U P A 2
H29D H 0.3793 0.6272 0.3340 0.107 Uiso 0.50(6) 1 calc R U P A 2
H29E H 0.4107 0.6187 0.2530 0.107 Uiso 0.50(6) 1 calc R U P A 2
H29F H 0.3237 0.6071 0.2704 0.107 Uiso 0.50(6) 1 calc R U P A 2
C30 C 0.4138(2) 0.55516(9) 0.39042(15) 0.0552(7) Uani 1 1 d . U . . .
H30 H 0.4157 0.5768 0.4264 0.066 Uiso 1 1 calc R U . . .
C31 C 0.42199(18) 0.51443(8) 0.41345(13) 0.0463(6) Uani 1 1 d . U . . .
H31 H 0.4298 0.5089 0.4652 0.056 Uiso 1 1 calc R U . . .
C32 C 0.31023(18) 0.18174(10) 0.35129(17) 0.0539(7) Uani 1 1 d . U . . .
C33 C 0.12414(16) 0.30489(10) 0.32370(16) 0.0508(7) Uani 1 1 d . U . . .
Co1 Co 0.47283(2) 0.34443(2) 0.44175(2) 0.02619(10) Uani 1 1 d . U . . .
F1 F 0.37956(11) 0.19547(7) 0.33641(13) 0.0745(6) Uani 1 1 d . U . . .
F2 F 0.30047(15) 0.18356(8) 0.42224(11) 0.0868(7) Uani 1 1 d . U . . .
F3 F 0.30587(14) 0.14222(7) 0.33125(15) 0.0841(6) Uani 1 1 d . U . . .
F4 F 0.15721(13) 0.32833(9) 0.27454(13) 0.0882(7) Uani 1 1 d . U . . .
F5 F 0.07987(13) 0.32856(8) 0.36205(13) 0.0865(7) Uani 1 1 d . U . . .
F6 F 0.08057(12) 0.27720(8) 0.28755(13) 0.0829(6) Uani 1 1 d . U . . .
N1 N 0.54950(10) 0.38594(6) 0.42689(9) 0.0270(4) Uani 1 1 d . U . . .
N2 N 0.53341(11) 0.30305(6) 0.39114(10) 0.0317(4) Uani 1 1 d . U . . .
N3 N 0.61040(11) 0.29884(6) 0.40604(10) 0.0327(4) Uani 1 1 d . U . . .
N4 N 0.52437(10) 0.32549(6) 0.53384(10) 0.0291(4) Uani 1 1 d . U . . .
N5 N 0.60155(11) 0.31863(6) 0.53658(10) 0.0306(4) Uani 1 1 d . U . . .
N6 N 0.41712(11) 0.36043(6) 0.34973(9) 0.0301(4) Uani 1 1 d . U . . .
N7 N 0.40063(11) 0.40070(6) 0.33503(10) 0.0325(4) Uani 1 1 d . U . . .
N8 N 0.41023(11) 0.38441(6) 0.49386(10) 0.0320(4) Uani 1 1 d . U . . .
N9 N 0.39620(11) 0.42290(6) 0.46537(10) 0.0334(4) Uani 1 1 d . U . . .
N10 N 0.24915(13) 0.25617(8) 0.32933(13) 0.0463(5) Uani 1 1 d . U . . .
O1 O 0.39286(9) 0.30141(5) 0.45304(9) 0.0367(4) Uani 1 1 d D U . . .
O2 O 0.16397(11) 0.19172(6) 0.31644(11) 0.0506(5) Uani 1 1 d . U . . .
O3 O 0.25841(11) 0.20888(7) 0.22373(10) 0.0525(5) Uani 1 1 d . U . . .
O4 O 0.15169(12) 0.25405(6) 0.43261(10) 0.0502(5) Uani 1 1 d . U . . .
O5 O 0.23949(11) 0.31217(6) 0.41853(11) 0.0478(4) Uani 1 1 d . U . . .
S1 S 0.23536(3) 0.21083(2) 0.29841(3) 0.03776(14) Uani 1 1 d . U . . .
S2 S 0.19605(3) 0.27877(2) 0.38558(3) 0.03886(15) Uani 1 1 d . U . . .
H1O H 0.398(2) 0.2806(10) 0.4880(19) 0.083(13) Uiso 1 1 d D . . . .
H2O H 0.3400(14) 0.3084(15) 0.442(3) 0.116(17) Uiso 1 1 d D . . . .

loop_
_atom_site_aniso_label
_atom_site_aniso_U_11
_atom_site_aniso_U_22
_atom_site_aniso_U_33
_atom_site_aniso_U_23
_atom_site_aniso_U_13
_atom_site_aniso_U_12
B1 0.0415(13) 0.0314(13) 0.0228(10) 0.0012(9) 0.0002(10) 0.0049(10)
B2 0.0334(12) 0.0336(13) 0.0277(11) -0.0009(9) 0.0000(9) 0.0044(10)
C1 0.0425(11) 0.0287(11) 0.0156(8) -0.0014(7) 0.0018(8) 0.0011(9)
C2 0.0486(12) 0.0288(11) 0.0196(9) -0.0004(8) 0.0027(9) -0.0003(9)
C3 0.0448(12) 0.0342(12) 0.0291(10) -0.0032(9) 0.0048(9) -0.0078(10)
C4 0.0352(11) 0.0400(13) 0.0294(10) -0.0031(9) 0.0031(9) -0.0033(9)
C5 0.0335(10) 0.0345(11) 0.0194(9) -0.0017(8) 0.0030(8) 0.0001(9)
C6 0.0547(14) 0.0351(13) 0.0367(12) -0.0065(10) -0.0078(11) 0.0016(11)
C7 0.0657(17) 0.0368(14) 0.0442(14) -0.0109(11) -0.0004(12) 0.0057(12)
C8 0.0528(14) 0.0375(13) 0.0384(12) -0.0037(10) 0.0047(11) 0.0096(11)
C9 0.0355(11) 0.0391(13) 0.0273(10) 0.0049(9) 0.0004(9) -0.0032(9)
C10 0.0436(13) 0.0451(14) 0.0295(11) 0.0123(10) -0.0029(10) -0.0004(10)
C11 0.0375(12) 0.0341(12) 0.0345(11) 0.0042(9) -0.0055(9) 0.0014(9)
C12 0.0347(12) 0.0366(13) 0.0402(12) 0.0079(10) 0.0049(9) 0.0048(9)
C13 0.0343(12) 0.0548(16) 0.0418(13) 0.0069(11) 0.0027(10) 0.0030(11)
C14 0.0396(14) 0.078(2) 0.0543(16) 0.0175(14) -0.0059(12) -0.0033(13)
C15 0.0364(14) 0.079(2) 0.0675(18) 0.0298(16) 0.0058(13) 0.0064(13)
C16 0.0393(17) 0.158(5) 0.097(3) 0.035(3) 0.0045(18) 0.002(2)
C17 0.0409(14) 0.0621(19) 0.0703(18) 0.0144(15) 0.0208(13) 0.0131(13)
C18 0.0441(13) 0.0478(15) 0.0463(13) 0.0043(11) 0.0111(11) 0.0069(11)
C19 0.0469(13) 0.0373(13) 0.0264(10) 0.0013(9) -0.0063(10) -0.0071(10)
C20 0.0515(14) 0.0505(15) 0.0287(11) 0.0028(10) -0.0128(10) -0.0073(11)
C21 0.0482(13) 0.0438(14) 0.0278(11) 0.0066(9) -0.0086(10) 0.0029(11)
C22 0.0478(14) 0.0509(16) 0.0393(13) 0.0122(11) 0.0142(11) 0.0084(12)
C23 0.0599(17) 0.0626(18) 0.0470(14) 0.0077(13) 0.0246(13) 0.0157(14)
C24 0.0491(14) 0.0486(15) 0.0382(12) 0.0014(11) 0.0091(11) 0.0146(12)
C25 0.0439(12) 0.0337(12) 0.0287(10) -0.0006(9) -0.0009(9) 0.0076(9)
C26 0.0698(17) 0.0342(13) 0.0277(11) -0.0021(9) -0.0005(11) 0.0041(12)
C27 0.089(2) 0.0430(15) 0.0314(12) 0.0039(10) -0.0038(13) 0.0065(14)
C28 0.097(2) 0.0340(14) 0.0454(14) 0.0017(11) -0.0041(15) 0.0125(14)
C29A 0.090(9) 0.035(3) 0.062(4) 0.003(3) 0.002(6) 0.010(4)
C29B 0.101(10) 0.039(4) 0.073(5) 0.008(3) -0.008(7) 0.012(5)
C30 0.091(2) 0.0354(14) 0.0393(13) -0.0099(10) 0.0030(14) 0.0105(14)
C31 0.0733(18) 0.0404(14) 0.0248(10) -0.0028(10) -0.0012(11) 0.0068(12)
C32 0.0561(16) 0.0549(17) 0.0499(15) 0.0041(12) -0.0049(12) -0.0003(13)
C33 0.0426(14) 0.0659(18) 0.0433(13) 0.0081(12) -0.0033(11) 0.0012(12)
Co1 0.03035(18) 0.02775(19) 0.02026(16) 0.00179(13) -0.00113(12) -0.00036(14)
F1 0.0503(10) 0.0835(14) 0.0882(14) 0.0125(11) -0.0149(9) -0.0032(9)
F2 0.1064(17) 0.1115(19) 0.0414(9) 0.0151(10) -0.0100(10) 0.0156(14)
F3 0.0949(16) 0.0505(11) 0.1060(17) -0.0006(11) -0.0066(13) 0.0039(10)
F4 0.0713(13) 0.1183(19) 0.0745(13) 0.0498(13) -0.0035(11) 0.0023(12)
F5 0.0777(14) 0.1038(18) 0.0773(13) -0.0031(12) -0.0026(11) 0.0365(13)
F6 0.0715(12) 0.0903(15) 0.0831(14) -0.0071(12) -0.0406(11) -0.0046(11)
N1 0.0331(9) 0.0279(9) 0.0202(8) -0.0012(6) 0.0021(7) -0.0005(7)
N2 0.0414(10) 0.0278(9) 0.0257(8) -0.0018(7) 0.0000(7) 0.0016(7)
N3 0.0381(10) 0.0298(10) 0.0303(9) 0.0007(7) 0.0031(8) 0.0042(8)
N4 0.0315(9) 0.0337(10) 0.0220(8) 0.0036(7) -0.0020(7) 0.0008(7)
N5 0.0319(9) 0.0311(10) 0.0285(8) 0.0015(7) -0.0014(7) 0.0020(7)
N6 0.0369(9) 0.0311(10) 0.0220(8) 0.0016(7) -0.0039(7) -0.0011(7)
N7 0.0386(10) 0.0334(10) 0.0250(8) 0.0034(7) -0.0032(7) 0.0025(8)
N8 0.0354(9) 0.0349(10) 0.0257(8) 0.0026(7) 0.0014(7) 0.0042(8)
N9 0.0400(10) 0.0340(10) 0.0262(9) 0.0000(7) 0.0012(8) 0.0058(8)
N10 0.0424(11) 0.0490(13) 0.0478(12) -0.0019(10) 0.0046(10) -0.0104(9)
O1 0.0361(8) 0.0389(9) 0.0346(8) 0.0103(7) -0.0039(7) -0.0072(7)
O2 0.0489(10) 0.0558(12) 0.0475(10) -0.0098(9) 0.0066(8) -0.0180(9)
O3 0.0507(11) 0.0732(14) 0.0338(9) -0.0033(9) 0.0033(8) -0.0146(10)
O4 0.0572(11) 0.0555(12) 0.0378(9) 0.0008(8) 0.0019(8) -0.0110(9)
O5 0.0436(10) 0.0515(11) 0.0477(10) -0.0013(8) -0.0045(8) -0.0057(8)
S1 0.0394(3) 0.0461(3) 0.0277(3) -0.0013(2) 0.0008(2) -0.0100(2)
S2 0.0380(3) 0.0462(4) 0.0319(3) -0.0002(2) -0.0040(2) -0.0034(2)

loop_
_atom_type_symbol
_atom_type_description
_atom_type_scat_dispersion_real
_atom_type_scat_dispersion_imag
_atom_type_scat_source
C C 0.0181 0.0091 'International Tables Vol C Tables 4.2.6.8 and 6.1.1.4'
H H 0.0000 0.0000 'International Tables Vol C Tables 4.2.6.8 and 6.1.1.4'
B B 0.0090 0.0039 'International Tables Vol C Tables 4.2.6.8 and 6.1.1.4'
N N 0.0311 0.0180 'International Tables Vol C Tables 4.2.6.8 and 6.1.1.4'
F F 0.0727 0.0534 'International Tables Vol C Tables 4.2.6.8 and 6.1.1.4'
Co Co -2.3653 3.6143 'International Tables Vol C Tables 4.2.6.8 and 6.1.1.4'
S S 0.3331 0.5567 'International Tables Vol C Tables 4.2.6.8 and 6.1.1.4'
O O 0.0492 0.0322 'International Tables Vol C Tables 4.2.6.8 and 6.1.1.4'

loop_
_geom_angle_atom_site_label_1
_geom_angle_atom_site_label_2
_geom_angle_atom_site_label_3
_geom_angle
N7 B1 N9 102.99(19)
N7 B1 C25 113.88(18)
N9 B1 C25 113.55(19)
N7 B1 C1 107.46(18)
N9 B1 C1 105.98(17)
C25 B1 C1 112.2(2)
N5 B2 N3 102.50(19)
N5 B2 C12 112.48(18)
N3 B2 C12 115.8(2)
N5 B2 C5 107.46(18)
N3 B2 C5 106.92(17)
C12 B2 C5 111.0(2)
N1 C1 C2 118.1(2)
N1 C1 B1 120.1(2)
C2 C1 B1 121.8(2)
C3 C2 C1 121.1(2)
C3 C2 H2 119.4
C1 C2 H2 119.4
C2 C3 C4 118.7(2)
C2 C3 H3 120.7
C4 C3 H3 120.7
C3 C4 C5 120.6(2)
C3 C4 H4 119.7
C5 C4 H4 119.7
N1 C5 C4 118.4(2)
N1 C5 B2 119.89(19)
C4 C5 B2 121.7(2)
N2 C6 C7 110.1(2)
N2 C6 H6 125.0
C7 C6 H6 125.0
C8 C7 C6 105.1(2)
C8 C7 H7 127.5
C6 C7 H7 127.5
N3 C8 C7 109.4(2)
N3 C8 H8 125.3
C7 C8 H8 125.3
N4 C9 C10 110.1(2)
N4 C9 H9 124.9
C10 C9 H9 124.9
C11 C10 C9 105.1(2)
C11 C10 H10 127.4
C9 C10 H10 127.4
N5 C11 C10 109.1(2)
N5 C11 H11 125.4
C10 C11 H11 125.4
C13 C12 C18 115.5(2)
C13 C12 B2 119.7(2)
C18 C12 B2 124.1(2)
C14 C13 C12 122.7(3)
C14 C13 H13 118.6
C12 C13 H13 118.6
C13 C14 C15 121.3(3)
C13 C14 H14 119.3
C15 C14 H14 119.3
C17 C15 C14 117.0(3)
C17 C15 C16 122.3(3)
C14 C15 C16 120.7(4)
C15 C16 H16A 109.5
C15 C16 H16B 109.5
H16A C16 H16B 109.5
C15 C16 H16C 109.5
H16A C16 H16C 109.5
H16B C16 H16C 109.5
C15 C17 C18 121.9(3)
C15 C17 H17 119.1
C18 C17 H17 119.1
C17 C18 C12 121.5(3)
C17 C18 H18 119.3
C12 C18 H18 119.3
N6 C19 C20 110.0(2)
N6 C19 H19 125.0
C20 C19 H19 125.0
C21 C20 C19 104.9(2)
C21 C20 H20 127.5
C19 C20 H20 127.5
N7 C21 C20 109.4(2)
N7 C21 H21 125.3
C20 C21 H21 125.3
N8 C22 C23 110.2(2)
N8 C22 H22 124.9
C23 C22 H22 124.9
C22 C23 C24 105.4(2)
C22 C23 H23 127.3
C24 C23 H23 127.3
N9 C24 C23 108.4(2)
N9 C24 H24 125.8
C23 C24 H24 125.8
C26 C25 C31 114.7(2)
C26 C25 B1 122.2(2)
C31 C25 B1 122.5(2)
C27 C26 C25 122.8(2)
C27 C26 H26 118.6
C25 C26 H26 118.6
C28 C27 C26 120.9(2)
C28 C27 H27 119.6
C26 C27 H27 119.6
C27 C28 C30 117.6(3)
C27 C28 C29B 120.6(8)
C30 C28 C29B 121.1(9)
C27 C28 C29A 121.2(8)
C30 C28 C29A 120.0(8)
C28 C29A H29A 109.5
C28 C29A H29B 109.5
H29A C29A H29B 109.5
C28 C29A H29C 109.5
H29A C29A H29C 109.5
H29B C29A H29C 109.5
C28 C29B H29D 109.5
C28 C29B H29E 109.5
H29D C29B H29E 109.5
C28 C29B H29F 109.5
H29D C29B H29F 109.5
H29E C29B H29F 109.5
C31 C30 C28 121.0(3)
C31 C30 H30 119.5
C28 C30 H30 119.5
C30 C31 C25 122.8(2)
C30 C31 H31 118.6
C25 C31 H31 118.6
F2 C32 F1 110.2(3)
F2 C32 F3 107.6(3)
F1 C32 F3 107.9(3)
F2 C32 S1 111.5(2)
F1 C32 S1 110.8(2)
F3 C32 S1 108.6(2)
F5 C33 F4 107.8(3)
F5 C33 F6 108.5(3)
F4 C33 F6 108.4(3)
F5 C33 S2 110.4(2)
F4 C33 S2 111.4(2)
F6 C33 S2 110.3(2)
N1 Co1 N4 92.37(8)
N1 Co1 N6 91.08(8)
N4 Co1 N6 176.49(8)
N1 Co1 N2 91.10(8)
N4 Co1 N2 86.87(8)
N6 Co1 N2 92.43(8)
N1 Co1 N8 90.69(8)
N4 Co1 N8 92.49(8)
N6 Co1 N8 88.11(8)
N2 Co1 N8 178.12(8)
N1 Co1 O1 177.86(7)
N4 Co1 O1 89.51(7)
N6 Co1 O1 87.02(7)
N2 Co1 O1 87.99(8)
N8 Co1 O1 90.25(8)
C5 N1 C1 123.16(19)
C5 N1 Co1 118.46(15)
C1 N1 Co1 118.38(15)
C6 N2 N3 106.6(2)
C6 N2 Co1 130.74(18)
N3 N2 Co1 121.55(14)
C8 N3 N2 108.9(2)
C8 N3 B2 133.5(2)
N2 N3 B2 116.42(18)
C9 N4 N5 107.01(18)
C9 N4 Co1 131.06(16)
N5 N4 Co1 119.88(14)
C11 N5 N4 108.56(18)
C11 N5 B2 131.8(2)
N4 N5 B2 118.34(17)
C19 N6 N7 107.14(18)
C19 N6 Co1 130.35(16)
N7 N6 Co1 120.84(14)
C21 N7 N6 108.6(2)
C21 N7 B1 133.1(2)
N6 N7 B1 117.67(17)
C22 N8 N9 106.48(19)
C22 N8 Co1 131.82(18)
N9 N8 Co1 121.02(14)
C24 N9 N8 109.6(2)
C24 N9 B1 132.8(2)
N8 N9 B1 117.16(18)
S2 N10 S1 124.72(14)
Co1 O1 H1O 122(3)
Co1 O1 H2O 119(3)
H1O O1 H2O 112(4)
O3 S1 O2 118.55(12)
O3 S1 N10 109.23(13)
O2 S1 N10 115.91(12)
O3 S1 C32 104.15(14)
O2 S1 C32 105.29(14)
N10 S1 C32 101.38(14)
O4 S2 O5 117.90(12)
O4 S2 N10 118.25(13)
O5 S2 N10 107.50(12)
O4 S2 C33 104.23(13)
O5 S2 C33 103.79(13)
N10 S2 C33 102.95(13)

loop_
_geom_bond_atom_site_label_1
_geom_bond_atom_site_label_2
_geom_bond_distance
B1 N7 1.565(3)
B1 N9 1.571(3)
B1 C25 1.602(3)
B1 C1 1.625(3)
B2 N5 1.566(3)
B2 N3 1.567(3)
B2 C12 1.607(3)
B2 C5 1.623(3)
C1 N1 1.357(3)
C1 C2 1.390(3)
C2 C3 1.379(4)
C2 H2 0.9500
C3 C4 1.382(4)
C3 H3 0.9500
C4 C5 1.394(3)
C4 H4 0.9500
C5 N1 1.353(3)
C6 N2 1.336(3)
C6 C7 1.375(4)
C6 H6 0.9500
C7 C8 1.359(4)
C7 H7 0.9500
C8 N3 1.332(3)
C8 H8 0.9500
C9 N4 1.332(3)
C9 C10 1.380(3)
C9 H9 0.9500
C10 C11 1.360(4)
C10 H10 0.9500
C11 N5 1.346(3)
C11 H11 0.9500
C12 C13 1.396(4)
C12 C18 1.405(4)
C13 C14 1.380(4)
C13 H13 0.9500
C14 C15 1.386(5)
C14 H14 0.9500
C15 C17 1.384(5)
C15 C16 1.517(4)
C16 H16A 0.9800
C16 H16B 0.9800
C16 H16C 0.9800
C17 C18 1.391(4)
C17 H17 0.9500
C18 H18 0.9500
C19 N6 1.345(3)
C19 C20 1.374(4)
C19 H19 0.9500
C20 C21 1.370(4)
C20 H20 0.9500
C21 N7 1.342(3)
C21 H21 0.9500
C22 N8 1.338(3)
C22 C23 1.373(4)
C22 H22 0.9500
C23 C24 1.375(4)
C23 H23 0.9500
C24 N9 1.335(3)
C24 H24 0.9500
C25 C26 1.394(3)
C25 C31 1.397(3)
C26 C27 1.385(4)
C26 H26 0.9500
C27 C28 1.380(4)
C27 H27 0.9500
C28 C30 1.381(4)
C28 C29B 1.532(14)
C28 C29A 1.532(14)
C29A H29A 0.9800
C29A H29B 0.9800
C29A H29C 0.9800
C29B H29D 0.9800
C29B H29E 0.9800
C29B H29F 0.9800
C30 C31 1.381(4)
C30 H30 0.9500
C31 H31 0.9500
C32 F2 1.296(4)
C32 F1 1.321(4)
C32 F3 1.324(4)
C32 S1 1.834(3)
C33 F5 1.302(4)
C33 F4 1.314(4)
C33 F6 1.322(4)
C33 S2 1.839(3)
Co1 N1 1.9142(18)
Co1 N4 1.9451(17)
Co1 N6 1.9485(17)
Co1 N2 1.9488(19)
Co1 N8 1.9517(19)
Co1 O1 1.9789(16)
N2 N3 1.359(3)
N4 N5 1.357(3)
N6 N7 1.352(3)
N8 N9 1.359(3)
N10 S2 1.577(2)
N10 S1 1.578(2)
O1 H1O 0.920(19)
O1 H2O 0.959(19)
O2 S1 1.4343(19)
O3 S1 1.4196(19)
O4 S2 1.415(2)
O5 S2 1.428(2)

loop_
_geom_hbond_atom_site_label_D
_geom_hbond_atom_site_label_H
_geom_hbond_atom_site_label_A
_geom_hbond_distance_DH
_geom_hbond_distance_HA
_geom_hbond_distance_DA
_geom_hbond_angle_DHA
_geom_hbond_site_symmetry_A
O1 H2O O5 0.959(19) 1.78(2) 2.730(3) 170(5) .
C22 H22 O2 0.95 2.45 3.368(3) 163.2 7_556
C10 H10 F6 0.95 2.57 3.476(3) 160.4 8_556

loop_
_geom_torsion_atom_site_label_1
_geom_torsion_atom_site_label_2
_geom_torsion_atom_site_label_3
_geom_torsion_atom_site_label_4
_geom_torsion
N7 B1 C1 N1 -54.1(2)
N9 B1 C1 N1 55.5(2)
C25 B1 C1 N1 179.94(18)
N7 B1 C1 C2 128.0(2)
N9 B1 C1 C2 -122.4(2)
C25 B1 C1 C2 2.1(3)
N1 C1 C2 C3 0.9(3)
B1 C1 C2 C3 178.74(19)
C1 C2 C3 C4 -0.4(3)
C2 C3 C4 C5 0.1(3)
C3 C4 C5 N1 -0.4(3)
C3 C4 C5 B2 179.5(2)
N5 B2 C5 N1 -54.9(2)
N3 B2 C5 N1 54.6(2)
C12 B2 C5 N1 -178.23(18)
N5 B2 C5 C4 125.3(2)
N3 B2 C5 C4 -125.3(2)
C12 B2 C5 C4 1.9(3)
N2 C6 C7 C8 2.0(3)
C6 C7 C8 N3 -2.0(3)
N4 C9 C10 C11 -0.9(3)
C9 C10 C11 N5 1.4(3)
N5 B2 C12 C13 -41.4(3)
N3 B2 C12 C13 -158.8(2)
C5 B2 C12 C13 79.0(3)
N5 B2 C12 C18 149.1(2)
N3 B2 C12 C18 31.7(3)
C5 B2 C12 C18 -90.5(3)
C18 C12 C13 C14 -2.1(4)
B2 C12 C13 C14 -172.5(3)
C12 C13 C14 C15 1.0(5)
C13 C14 C15 C17 0.9(5)
C13 C14 C15 C16 -179.7(4)
C14 C15 C17 C18 -1.4(5)
C16 C15 C17 C18 179.1(4)
C15 C17 C18 C12 0.1(5)
C13 C12 C18 C17 1.6(4)
B2 C12 C18 C17 171.5(3)
N6 C19 C20 C21 -1.6(3)
C19 C20 C21 N7 2.1(3)
N8 C22 C23 C24 0.8(4)
C22 C23 C24 N9 -0.9(4)
N7 B1 C25 C26 -30.8(3)
N9 B1 C25 C26 -148.2(2)
C1 B1 C25 C26 91.6(3)
N7 B1 C25 C31 159.0(2)
N9 B1 C25 C31 41.5(3)
C1 B1 C25 C31 -78.7(3)
C31 C25 C26 C27 -5.3(4)
B1 C25 C26 C27 -176.3(3)
C25 C26 C27 C28 1.9(5)
C26 C27 C28 C30 2.6(6)
C26 C27 C28 C29B -167.5(16)
C26 C27 C28 C29A 170.0(14)
C27 C28 C30 C31 -3.2(6)
C29B C28 C30 C31 166.8(16)
C29A C28 C30 C31 -170.8(13)
C28 C30 C31 C25 -0.5(5)
C26 C25 C31 C30 4.7(4)
B1 C25 C31 C30 175.6(3)
C4 C5 N1 C1 0.9(3)
B2 C5 N1 C1 -178.94(18)
C4 C5 N1 Co1 -178.42(15)
B2 C5 N1 Co1 1.7(2)
C2 C1 N1 C5 -1.2(3)
B1 C1 N1 C5 -179.08(18)
C2 C1 N1 Co1 178.19(14)
B1 C1 N1 Co1 0.3(2)
C7 C6 N2 N3 -1.3(3)
C7 C6 N2 Co1 -168.88(18)
C7 C8 N3 N2 1.3(3)
C7 C8 N3 B2 167.6(2)
C6 N2 N3 C8 0.0(3)
Co1 N2 N3 C8 169.02(16)
C6 N2 N3 B2 -169.0(2)
Co1 N2 N3 B2 0.0(3)
N5 B2 N3 C8 -106.4(3)
C12 B2 N3 C8 16.4(4)
C5 B2 N3 C8 140.7(3)
N5 B2 N3 N2 59.2(2)
C12 B2 N3 N2 -177.99(19)
C5 B2 N3 N2 -53.7(2)
C10 C9 N4 N5 0.0(3)
C10 C9 N4 Co1 163.27(18)
C10 C11 N5 N4 -1.4(3)
C10 C11 N5 B2 -167.6(2)
C9 N4 N5 C11 0.8(3)
Co1 N4 N5 C11 -164.64(15)
C9 N4 N5 B2 169.2(2)
Co1 N4 N5 B2 3.7(3)
N3 B2 N5 C11 103.1(3)
C12 B2 N5 C11 -22.0(3)
C5 B2 N5 C11 -144.5(2)
N3 B2 N5 N4 -62.1(2)
C12 B2 N5 N4 172.84(19)
C5 B2 N5 N4 50.4(3)
C20 C19 N6 N7 0.5(3)
C20 C19 N6 Co1 165.52(18)
C20 C21 N7 N6 -1.8(3)
C20 C21 N7 B1 -171.8(2)
C19 N6 N7 C21 0.8(3)
Co1 N6 N7 C21 -165.93(16)
C19 N6 N7 B1 172.5(2)
Co1 N6 N7 B1 5.8(3)
N9 B1 N7 C21 106.7(3)
C25 B1 N7 C21 -16.7(4)
C1 B1 N7 C21 -141.6(2)
N9 B1 N7 N6 -62.5(2)
C25 B1 N7 N6 174.05(19)
C1 B1 N7 N6 49.1(2)
C23 C22 N8 N9 -0.4(3)
C23 C22 N8 Co1 -170.7(2)
C23 C24 N9 N8 0.7(3)
C23 C24 N9 B1 172.6(3)
C22 N8 N9 C24 -0.2(3)
Co1 N8 N9 C24 171.41(17)
C22 N8 N9 B1 -173.5(2)
Co1 N8 N9 B1 -2.0(3)
N7 B1 N9 C24 -111.5(3)
C25 B1 N9 C24 12.2(4)
C1 B1 N9 C24 135.8(3)
N7 B1 N9 N8 60.0(2)
C25 B1 N9 N8 -176.37(19)
C1 B1 N9 N8 -52.7(3)
S2 N10 S1 O3 145.18(17)
S2 N10 S1 O2 8.1(2)
S2 N10 S1 C32 -105.3(2)
F2 C32 S1 O3 174.8(2)
F1 C32 S1 O3 51.7(3)
F3 C32 S1 O3 -66.7(2)
F2 C32 S1 O2 -59.7(3)
F1 C32 S1 O2 177.1(2)
F3 C32 S1 O2 58.7(2)
F2 C32 S1 N10 61.4(3)
F1 C32 S1 N10 -61.7(2)
F3 C32 S1 N10 179.8(2)
S1 N10 S2 O4 24.6(2)
S1 N10 S2 O5 161.19(17)
S1 N10 S2 C33 -89.6(2)
F5 C33 S2 O4 62.3(3)
F4 C33 S2 O4 -178.0(2)
F6 C33 S2 O4 -57.6(2)
F5 C33 S2 O5 -61.8(3)
F4 C33 S2 O5 58.0(3)
F6 C33 S2 O5 178.3(2)
F5 C33 S2 N10 -173.7(2)
F4 C33 S2 N10 -54.0(3)
F6 C33 S2 N10 66.4(2)

loop_
_platon_squeeze_void_nr
_platon_squeeze_void_average_x
_platon_squeeze_void_average_y
_platon_squeeze_void_average_z
_platon_squeeze_void_volume
_platon_squeeze_void_count_electrons
_platon_squeeze_void_content
1 0.000 0.500 0.741 1551 319 ' '
2 0.500 0.000 0.825 1551 319 ' '
